data_2202984
loop_
_publ_author_name
'Normah Awang'
'Ibrahim Baba'
'M. Sukeri M. Yusof'
'Bohari M. Yamin'

_publ_section_title
;
 (<i>N</i>-Cyclohexyl-<i>N</i>-ethyldithiocarbamato)triphenyltin(IV)
;
_journal_issue 8
_journal_name_full 'Acta Crystallographica Section E'
_journal_page_first m594
_journal_page_last m595
_journal_paper_doi 10.1107/S1600536803015277
_journal_volume 59
_journal_year 2003
_chemical_formula_iupac '[Sn (C6 H5)3 (C9 H16 N S2)]'
_chemical_formula_moiety 'C27 H31 N S2 Sn'
_chemical_formula_sum 'C27 H31 N S2 Sn'
_chemical_formula_weight 552.34
_chemical_name_systematic
;
(N-cyclohexyl-N-ethyldithiocarbamato)triphenyltin(IV)
;
_space_group_IT_number 2
_symmetry_cell_setting triclinic
_symmetry_space_group_name_Hall '-P 1'
_symmetry_space_group_name_H-M 'P -1'
_atom_sites_solution_hydrogens geom
_atom_sites_solution_primary direct
_atom_sites_solution_secondary difmap
_audit_creation_method SHELXL-97
_cell_angle_alpha 105.586(4)
_cell_angle_beta 105.443(4)
_cell_angle_gamma 90.646(4)
_cell_formula_units_Z 2
_cell_length_a 10.036(2)
_cell_length_b 11.435(3)
_cell_length_c 11.989(3)
_cell_measurement_reflns_used 6453
_cell_measurement_temperature 293(2)
_cell_measurement_theta_max 27.5
_cell_measurement_theta_min 1.8
_cell_volume 1272.3(5)
_computing_cell_refinement 'SAINT (Siemens, 1996)'
_computing_data_collection 'SMART (Siemens, 1996)'
_computing_data_reduction SAINT
_computing_molecular_graphics SHELXTL
_computing_publication_material
;
SHELXTL, PARST (Nardelli, 1995) and PLATON (Spek, 2003)
;
_computing_structure_refinement 'SHELXL97 (Sheldrick, 1997)'
_computing_structure_solution 'SHELXS97 (Sheldrick, 1997)'
_diffrn_ambient_temperature 293(2)
_diffrn_detector_area_resol_mean 83.66
_diffrn_measured_fraction_theta_full 0.99
_diffrn_measured_fraction_theta_max 0.99
_diffrn_measurement_device_type 'Bruker SMART APEX CCD area-detector'
_diffrn_measurement_method \w
_diffrn_radiation_monochromator graphite
_diffrn_radiation_source 'fine-focus sealed tube'
_diffrn_radiation_type MoK\a
_diffrn_radiation_wavelength 0.71073
_diffrn_reflns_av_R_equivalents 0.022
_diffrn_reflns_av_sigmaI/netI 0.022
_diffrn_reflns_limit_h_max 13
_diffrn_reflns_limit_h_min -13
_diffrn_reflns_limit_k_max 14
_diffrn_reflns_limit_k_min -14
_diffrn_reflns_limit_l_max 15
_diffrn_reflns_limit_l_min -15
_diffrn_reflns_number 16186
_diffrn_reflns_theta_full 27.5
_diffrn_reflns_theta_max 27.5
_diffrn_reflns_theta_min 1.8
_diffrn_standards_decay_% 0
_diffrn_standards_interval_count 0
_diffrn_standards_interval_time 0
_diffrn_standards_number 0
_exptl_absorpt_coefficient_mu 1.18
_exptl_absorpt_correction_T_max 0.748
_exptl_absorpt_correction_T_min 0.562
_exptl_absorpt_correction_type multi-scan
_exptl_absorpt_process_details '(SADABS; Sheldrick, 1996)'
_exptl_crystal_colour colourless
_exptl_crystal_density_diffrn 1.442
_exptl_crystal_density_method 'not measured'
_exptl_crystal_description block
_exptl_crystal_F_000 564
_exptl_crystal_size_max 0.55
_exptl_crystal_size_mid 0.35
_exptl_crystal_size_min 0.26
_refine_diff_density_max 0.73
_refine_diff_density_min -0.42
_refine_ls_extinction_coef 0.0054(7)
_refine_ls_extinction_expression Fc^*^=kFc[1+0.001xFc^2^\l^3^/sin(2\q)]^-1/4^
_refine_ls_extinction_method SHELXL97
_refine_ls_goodness_of_fit_ref 1.05
_refine_ls_hydrogen_treatment constr
_refine_ls_matrix_type full
_refine_ls_number_parameters 282
_refine_ls_number_reflns 5793
_refine_ls_number_restraints 0
_refine_ls_restrained_S_all 1.05
_refine_ls_R_factor_all 0.027
_refine_ls_R_factor_gt 0.025
_refine_ls_shift/su_max <0.001
_refine_ls_shift/su_mean 0.000
_refine_ls_structure_factor_coef Fsqd
_refine_ls_weighting_details 'calc w = 1/[\s^2^(Fo^2^)+(0.0385P)^2^+0.5044P] where P = (Fo^2^+2Fc^2^)/3'
_refine_ls_weighting_scheme calc
_refine_ls_wR_factor_gt 0.070
_refine_ls_wR_factor_ref 0.071
_reflns_number_gt 5492
_reflns_number_total 5793
_reflns_threshold_expression I>2\s(I)
_cod_data_source_file ww6099.cif
_cod_data_source_block I
_cod_depositor_comments
;
The following automatic conversions were performed:
'_symmetry_cell_setting' value 'Triclinic' changed to 'triclinic'
according to '/home/saulius/struct/CIF-dictionaries/cif_core.dic'
dictionary named 'cif_core.dic' version 2.4.1 from 2010-06-29.

Automatic conversion script
Id: cif_fix_enum 1527 2010-12-29 10:47:43Z saulius 

The following automatic conversions were performed:

'_symmetry_cell_setting' value 'Triclinic' changed to 'triclinic'
according to /home/saulius/struct/CIF-dictionaries/cif_core.dic
dictionary named 'cif_core.dic' version 2.4.1 from 2010-06-29.

Automatic conversion script
Id: cif_fix_values 1715 2011-07-08 13:25:40Z adriana 
;
_cod_original_cell_volume 1272.4(5)
_cod_database_code 2202984
_cod_database_fobs_code 2202984

loop_
_symmetry_equiv_pos_as_xyz
'x, y, z'
'-x, -y, -z'

loop_
_atom_site_label
_atom_site_fract_x
_atom_site_fract_y
_atom_site_fract_z
_atom_site_U_iso_or_equiv
_atom_site_adp_type
_atom_site_calc_flag
_atom_site_refinement_flags
_atom_site_occupancy
_atom_site_disorder_assembly
_atom_site_disorder_group
_atom_site_type_symbol
Sn1 0.378286(13) 0.195479(11) 0.183589(11) 0.04154(6) Uani d . 1 . . Sn
S1 0.20887(6) 0.05736(5) 0.00579(5) 0.04883(12) Uani d . 1 . . S
S2 0.18159(7) 0.31887(5) 0.03356(6) 0.05788(15) Uani d . 1 . . S
N1 0.0302(2) 0.14166(16) -0.15371(17) 0.0502(4) Uani d . 1 . . N
C1 -0.0446(5) 0.2319(5) -0.3249(4) 0.1248(19) Uani d . 1 . . C
H1A -0.0934 0.1564 -0.3812 0.150 Uiso calc R 1 . . H
H1B 0.0506 0.2349 -0.3289 0.150 Uiso calc R 1 . . H
C2 -0.1143(5) 0.3406(6) -0.3586(6) 0.151(3) Uani d . 1 . . C
H2A -0.0591 0.4153 -0.3072 0.181 Uiso calc R 1 . . H
H2B -0.1173 0.3355 -0.4413 0.181 Uiso calc R 1 . . H
C3 -0.2558(4) 0.3455(3) -0.3461(3) 0.0929(12) Uani d . 1 . . C
H3A -0.3144 0.2762 -0.4051 0.111 Uiso calc R 1 . . H
H3B -0.2930 0.4191 -0.3623 0.111 Uiso calc R 1 . . H
C4 -0.2589(4) 0.3442(4) -0.2217(5) 0.1049(13) Uani d . 1 . . C
H4A -0.3545 0.3390 -0.2191 0.126 Uiso calc R 1 . . H
H4B -0.2125 0.4197 -0.1640 0.126 Uiso calc R 1 . . H
C5 -0.1879(4) 0.2366(3) -0.1866(4) 0.0938(11) Uani d . 1 . . C
H5A -0.1840 0.2423 -0.1036 0.113 Uiso calc R 1 . . H
H5B -0.2414 0.1610 -0.2375 0.113 Uiso calc R 1 . . H
C6 -0.0475(3) 0.2362(2) -0.2000(2) 0.0571(6) Uani d . 1 . . C
H6 0.0011 0.3148 -0.1480 0.068 Uiso calc R 1 . . H
C7 -0.0111(3) 0.0128(2) -0.2233(2) 0.0557(5) Uani d . 1 . . C
H7A -0.1076 0.0051 -0.2700 0.067 Uiso calc R 1 . . H
H7B -0.0038 -0.0361 -0.1676 0.067 Uiso calc R 1 . . H
C8 0.0762(4) -0.0370(3) -0.3080(3) 0.0757(8) Uani d . 1 . . C
H8A 0.0623 0.0056 -0.3686 0.113 Uiso calc R 1 . . H
H8B 0.0492 -0.1223 -0.3460 0.113 Uiso calc R 1 . . H
H8C 0.1724 -0.0259 -0.2632 0.113 Uiso calc R 1 . . H
C9 0.1284(2) 0.17330(19) -0.04969(19) 0.0443(4) Uani d . 1 . . C
C10 0.1634(3) 0.3007(2) 0.3225(2) 0.0579(6) Uani d . 1 . . C
H10 0.0976 0.2657 0.2492 0.069 Uiso calc R 1 . . H
C11 0.1201(3) 0.3622(3) 0.4221(3) 0.0717(7) Uani d . 1 . . C
H11 0.0260 0.3678 0.4149 0.086 Uiso calc R 1 . . H
C12 0.2157(4) 0.4144(3) 0.5303(3) 0.0714(7) Uani d . 1 . . C
H12 0.1869 0.4551 0.5969 0.086 Uiso calc R 1 . . H
C13 0.3539(3) 0.4064(3) 0.5400(2) 0.0678(7) Uani d . 1 . . C
H13 0.4192 0.4421 0.6134 0.081 Uiso calc R 1 . . H
C14 0.3970(3) 0.3453(2) 0.4411(2) 0.0548(5) Uani d . 1 . . C
H14 0.4913 0.3408 0.4489 0.066 Uiso calc R 1 . . H
C15 0.3022(2) 0.29093(18) 0.33098(18) 0.0429(4) Uani d . 1 . . C
C16 0.5343(3) 0.0466(2) 0.3554(2) 0.0629(6) Uani d . 1 . . C
H16 0.5263 0.1147 0.4157 0.075 Uiso calc R 1 . . H
C17 0.6013(3) -0.0499(3) 0.3869(3) 0.0745(8) Uani d . 1 . . C
H17 0.6381 -0.0460 0.4678 0.089 Uiso calc R 1 . . H
C18 0.6133(3) -0.1506(3) 0.2994(3) 0.0699(7) Uani d . 1 . . C
H18 0.6580 -0.2154 0.3208 0.084 Uiso calc R 1 . . H
C19 0.5594(3) -0.1563(2) 0.1798(3) 0.0667(7) Uani d . 1 . . C
H19 0.5673 -0.2250 0.1201 0.080 Uiso calc R 1 . . H
C20 0.4937(3) -0.0596(2) 0.1488(2) 0.0555(5) Uani d . 1 . . C
H20 0.4584 -0.0638 0.0677 0.067 Uiso calc R 1 . . H
C21 0.4788(2) 0.04363(19) 0.23554(19) 0.0449(4) Uani d . 1 . . C
C22 0.5429(2) 0.29629(18) 0.15622(17) 0.0426(4) Uani d . 1 . . C
C23 0.6672(2) 0.2448(2) 0.1581(2) 0.0569(5) Uani d . 1 . . C
H23 0.6775 0.1687 0.1719 0.068 Uiso calc R 1 . . H
C24 0.7766(3) 0.3048(3) 0.1396(3) 0.0706(7) Uani d . 1 . . C
H24 0.8587 0.2679 0.1394 0.085 Uiso calc R 1 . . H
C25 0.7647(3) 0.4181(3) 0.1217(3) 0.0685(7) Uani d . 1 . . C
H25 0.8382 0.4582 0.1092 0.082 Uiso calc R 1 . . H
C26 0.6433(3) 0.4719(2) 0.1222(2) 0.0630(6) Uani d . 1 . . C
H26 0.6352 0.5495 0.1119 0.076 Uiso calc R 1 . . H
C27 0.5326(3) 0.4110(2) 0.1381(2) 0.0514(5) Uani d . 1 . . C
H27 0.4502 0.4477 0.1366 0.062 Uiso calc R 1 . . H

loop_
_atom_site_aniso_label
_atom_site_aniso_U_11
_atom_site_aniso_U_22
_atom_site_aniso_U_33
_atom_site_aniso_U_12
_atom_site_aniso_U_13
_atom_site_aniso_U_23
Sn1 0.04504(9) 0.04078(9) 0.03771(9) 0.00792(6) 0.01037(6) 0.01032(6)
S1 0.0528(3) 0.0438(3) 0.0466(3) 0.0080(2) 0.0051(2) 0.0159(2)
S2 0.0622(3) 0.0434(3) 0.0512(3) 0.0046(2) -0.0080(3) 0.0092(2)
N1 0.0519(10) 0.0426(9) 0.0469(9) 0.0005(7) -0.0028(8) 0.0141(7)
C1 0.117(3) 0.189(5) 0.153(4) 0.094(3) 0.086(3) 0.137(4)
C2 0.137(4) 0.216(6) 0.205(6) 0.107(4) 0.097(4) 0.178(5)
C3 0.081(2) 0.080(2) 0.089(2) 0.0238(16) -0.0232(18) 0.0221(17)
C4 0.098(3) 0.089(2) 0.155(4) 0.048(2) 0.056(3) 0.057(3)
C5 0.099(2) 0.094(2) 0.127(3) 0.051(2) 0.065(2) 0.061(2)
C6 0.0569(13) 0.0452(11) 0.0547(13) -0.0005(9) -0.0111(10) 0.0169(10)
C7 0.0599(13) 0.0444(11) 0.0534(12) -0.0018(9) 0.0016(10) 0.0122(9)
C8 0.094(2) 0.0644(16) 0.0659(17) 0.0072(15) 0.0245(15) 0.0119(13)
C9 0.0441(10) 0.0458(10) 0.0414(10) 0.0049(8) 0.0068(8) 0.0146(8)
C10 0.0477(11) 0.0579(13) 0.0602(14) 0.0042(10) 0.0135(10) 0.0053(11)
C11 0.0661(16) 0.0731(17) 0.085(2) 0.0172(13) 0.0395(15) 0.0181(15)
C12 0.101(2) 0.0612(15) 0.0605(15) 0.0218(15) 0.0411(16) 0.0115(12)
C13 0.0891(19) 0.0654(15) 0.0394(11) 0.0138(14) 0.0113(12) 0.0056(10)
C14 0.0542(12) 0.0599(13) 0.0435(11) 0.0109(10) 0.0067(9) 0.0101(10)
C15 0.0470(10) 0.0406(9) 0.0397(9) 0.0073(8) 0.0117(8) 0.0089(8)
C16 0.0806(17) 0.0610(14) 0.0456(12) 0.0197(12) 0.0128(11) 0.0169(11)
C17 0.089(2) 0.088(2) 0.0572(15) 0.0261(16) 0.0167(14) 0.0414(15)
C18 0.0773(18) 0.0653(15) 0.087(2) 0.0283(13) 0.0311(15) 0.0455(15)
C19 0.0830(18) 0.0523(13) 0.0732(17) 0.0243(12) 0.0304(14) 0.0223(12)
C20 0.0680(14) 0.0526(12) 0.0490(12) 0.0172(11) 0.0183(10) 0.0171(10)
C21 0.0482(11) 0.0458(10) 0.0444(10) 0.0085(8) 0.0139(8) 0.0176(8)
C22 0.0451(10) 0.0439(10) 0.0353(9) 0.0048(8) 0.0067(7) 0.0099(7)
C23 0.0487(12) 0.0548(13) 0.0668(14) 0.0096(10) 0.0092(10) 0.0229(11)
C24 0.0461(13) 0.0823(19) 0.0852(19) 0.0081(12) 0.0174(12) 0.0274(16)
C25 0.0611(15) 0.0755(17) 0.0661(16) -0.0134(13) 0.0138(12) 0.0202(13)
C26 0.0735(16) 0.0523(13) 0.0608(14) -0.0053(11) 0.0097(12) 0.0215(11)
C27 0.0581(12) 0.0439(11) 0.0499(12) 0.0076(9) 0.0112(10) 0.0129(9)

loop_
_atom_type_symbol
_atom_type_description
_atom_type_scat_dispersion_real
_atom_type_scat_dispersion_imag
_atom_type_scat_source
C C 0.0033 0.0016 'International Tables Vol C Tables 4.2.6.8 and 6.1.1.4'
H H 0.0000 0.0000 'International Tables Vol C Tables 4.2.6.8 and 6.1.1.4'
N N 0.0061 0.0033 'International Tables Vol C Tables 4.2.6.8 and 6.1.1.4'
S S 0.1246 0.1234 'International Tables Vol C Tables 4.2.6.8 and 6.1.1.4'
Sn Sn -0.6537 1.4246 'International Tables Vol C Tables 4.2.6.8 and 6.1.1.4'

loop_
_geom_angle_atom_site_label_1
_geom_angle_atom_site_label_2
_geom_angle_atom_site_label_3
_geom_angle
_geom_angle_publ_flag
C15 Sn1 C22 114.20(8) yes
C15 Sn1 S1 117.41(6) yes
C22 Sn1 S1 118.88(5) yes
C21 Sn1 S2 157.11(6) yes
C15 Sn1 C21 106.21(8) yes
C22 Sn1 C21 103.04(8) yes
C21 Sn1 S1 92.04(6) yes
C9 S1 Sn1 95.63(7) ?
C9 N1 C7 121.90(18) ?
C9 N1 C6 120.04(18) ?
C7 N1 C6 117.97(17) ?
C6 C1 C2 108.9(4) ?
C6 C1 H1A 109.9 ?
C2 C1 H1A 109.9 ?
C6 C1 H1B 109.9 ?
C2 C1 H1B 109.9 ?
H1A C1 H1B 108.3 ?
C3 C2 C1 112.4(4) ?
C3 C2 H2A 109.1 ?
C1 C2 H2A 109.1 ?
C3 C2 H2B 109.1 ?
C1 C2 H2B 109.1 ?
H2A C2 H2B 107.9 ?
C2 C3 C4 111.5(3) ?
C2 C3 H3A 109.3 ?
C4 C3 H3A 109.3 ?
C2 C3 H3B 109.3 ?
C4 C3 H3B 109.3 ?
H3A C3 H3B 108.0 ?
C3 C4 C5 111.4(3) ?
C3 C4 H4A 109.3 ?
C5 C4 H4A 109.3 ?
C3 C4 H4B 109.3 ?
C5 C4 H4B 109.3 ?
H4A C4 H4B 108.0 ?
C6 C5 C4 110.5(3) ?
C6 C5 H5A 109.5 ?
C4 C5 H5A 109.5 ?
C6 C5 H5B 109.5 ?
C4 C5 H5B 109.5 ?
H5A C5 H5B 108.1 ?
C5 C6 N1 112.0(2) ?
C5 C6 C1 112.7(3) ?
N1 C6 C1 113.3(2) ?
C5 C6 H6 106.0 ?
N1 C6 H6 106.0 ?
C1 C6 H6 106.0 ?
N1 C7 C8 113.4(2) ?
N1 C7 H7A 108.9 ?
C8 C7 H7A 108.9 ?
N1 C7 H7B 108.9 ?
C8 C7 H7B 108.9 ?
H7A C7 H7B 107.7 ?
C7 C8 H8A 109.5 ?
C7 C8 H8B 109.5 ?
H8A C8 H8B 109.5 ?
C7 C8 H8C 109.5 ?
H8A C8 H8C 109.5 ?
H8B C8 H8C 109.5 ?
N1 C9 S2 124.22(16) ?
N1 C9 S1 118.17(16) ?
S2 C9 S1 117.61(12) ?
C15 C10 C11 121.0(2) ?
C15 C10 H10 119.5 ?
C11 C10 H10 119.5 ?
C12 C11 C10 120.1(3) ?
C12 C11 H11 119.9 ?
C10 C11 H11 119.9 ?
C13 C12 C11 119.6(2) ?
C13 C12 H12 120.2 ?
C11 C12 H12 120.2 ?
C12 C13 C14 120.3(3) ?
C12 C13 H13 119.9 ?
C14 C13 H13 119.9 ?
C15 C14 C13 121.2(2) ?
C15 C14 H14 119.4 ?
C13 C14 H14 119.4 ?
C10 C15 C14 117.8(2) ?
C10 C15 Sn1 123.62(16) ?
C14 C15 Sn1 118.60(16) ?
C17 C16 C21 121.2(2) ?
C17 C16 H16 119.4 ?
C21 C16 H16 119.4 ?
C18 C17 C16 120.1(3) ?
C18 C17 H17 119.9 ?
C16 C17 H17 119.9 ?
C17 C18 C19 120.1(2) ?
C17 C18 H18 120.0 ?
C19 C18 H18 120.0 ?
C18 C19 C20 119.7(2) ?
C18 C19 H19 120.2 ?
C20 C19 H19 120.2 ?
C19 C20 C21 121.7(2) ?
C19 C20 H20 119.2 ?
C21 C20 H20 119.2 ?
C16 C21 C20 117.3(2) ?
C16 C21 Sn1 121.99(17) ?
C20 C21 Sn1 120.71(16) ?
C23 C22 C27 117.8(2) ?
C23 C22 Sn1 118.33(16) ?
C27 C22 Sn1 123.84(16) ?
C22 C23 C24 121.0(2) ?
C22 C23 H23 119.5 ?
C24 C23 H23 119.5 ?
C25 C24 C23 120.5(3) ?
C25 C24 H24 119.8 ?
C23 C24 H24 119.8 ?
C24 C25 C26 119.4(3) ?
C24 C25 H25 120.3 ?
C26 C25 H25 120.3 ?
C25 C26 C27 120.3(2) ?
C25 C26 H26 119.9 ?
C27 C26 H26 119.9 ?
C26 C27 C22 121.0(2) ?
C26 C27 H27 119.5 ?
C22 C27 H27 119.5 ?

loop_
_geom_bond_atom_site_label_1
_geom_bond_atom_site_label_2
_geom_bond_site_symmetry_2
_geom_bond_distance
_geom_bond_publ_flag
Sn1 S1 . 2.4758(7) yes
Sn1 S2 . 2.9426(10) yes
Sn1 C15 . 2.144(2) yes
Sn1 C22 . 2.148(2) yes
Sn1 C21 . 2.170(2) yes
S1 C9 . 1.750(2) yes
S2 C9 . 1.690(2) yes
N1 C9 . 1.324(3) ?
N1 C7 . 1.477(3) ?
N1 C6 . 1.482(3) ?
C1 C6 . 1.493(5) ?
C1 C2 . 1.529(5) ?
C1 H1A . 0.9700 ?
C1 H1B . 0.9700 ?
C2 C3 . 1.468(6) ?
C2 H2A . 0.9700 ?
C2 H2B . 0.9700 ?
C3 C4 . 1.503(6) ?
C3 H3A . 0.9700 ?
C3 H3B . 0.9700 ?
C4 C5 . 1.529(4) ?
C4 H4A . 0.9700 ?
C4 H4B . 0.9700 ?
C5 C6 . 1.460(4) ?
C5 H5A . 0.9700 ?
C5 H5B . 0.9700 ?
C6 H6 . 0.9800 ?
C7 C8 . 1.516(4) ?
C7 H7A . 0.9700 ?
C7 H7B . 0.9700 ?
C8 H8A . 0.9600 ?
C8 H8B . 0.9600 ?
C8 H8C . 0.9600 ?
C10 C15 . 1.378(3) ?
C10 C11 . 1.393(4) ?
C10 H10 . 0.9300 ?
C11 C12 . 1.367(5) ?
C11 H11 . 0.9300 ?
C12 C13 . 1.366(4) ?
C12 H12 . 0.9300 ?
C13 C14 . 1.384(3) ?
C13 H13 . 0.9300 ?
C14 C15 . 1.382(3) ?
C14 H14 . 0.9300 ?
C16 C17 . 1.385(4) ?
C16 C21 . 1.386(3) ?
C16 H16 . 0.9300 ?
C17 C18 . 1.364(4) ?
C17 H17 . 0.9300 ?
C18 C19 . 1.374(4) ?
C18 H18 . 0.9300 ?
C19 C20 . 1.379(3) ?
C19 H19 . 0.9300 ?
C20 C21 . 1.387(3) ?
C20 H20 . 0.9300 ?
C22 C23 . 1.383(3) ?
C22 C27 . 1.387(3) ?
C23 C24 . 1.385(4) ?
C23 H23 . 0.9300 ?
C24 C25 . 1.371(4) ?
C24 H24 . 0.9300 ?
C25 C26 . 1.372(4) ?
C25 H25 . 0.9300 ?
C26 C27 . 1.386(4) ?
C26 H26 . 0.9300 ?
C27 H27 . 0.9300 ?

loop_
_geom_torsion_atom_site_label_1
_geom_torsion_atom_site_label_2
_geom_torsion_atom_site_label_3
_geom_torsion_atom_site_label_4
_geom_torsion
C15 Sn1 S1 C9 74.45(10)
C22 Sn1 S1 C9 -69.98(10)
C21 Sn1 S1 C9 -176.10(9)
C6 C1 C2 C3 -55.6(6)
C1 C2 C3 C4 54.6(6)
C2 C3 C4 C5 -53.2(5)
C3 C4 C5 C6 54.1(5)
C4 C5 C6 N1 173.5(3)
C4 C5 C6 C1 -57.3(5)
C9 N1 C6 C5 -105.3(3)
C7 N1 C6 C5 71.2(3)
C9 N1 C6 C1 125.8(3)
C7 N1 C6 C1 -57.6(4)
C2 C1 C6 C5 57.3(5)
C2 C1 C6 N1 -174.2(3)
C9 N1 C7 C8 -87.1(3)
C6 N1 C7 C8 96.5(3)
C7 N1 C9 S2 179.36(18)
C6 N1 C9 S2 -4.2(3)
C7 N1 C9 S1 -0.7(3)
C6 N1 C9 S1 175.74(18)
Sn1 S1 C9 N1 176.15(17)
Sn1 S1 C9 S2 -3.88(13)
C15 C10 C11 C12 0.2(4)
C10 C11 C12 C13 0.4(5)
C11 C12 C13 C14 -0.3(5)
C12 C13 C14 C15 -0.2(4)
C11 C10 C15 C14 -0.7(4)
C11 C10 C15 Sn1 178.9(2)
C13 C14 C15 C10 0.7(4)
C13 C14 C15 Sn1 -178.9(2)
C22 Sn1 C15 C10 131.44(19)
C21 Sn1 C15 C10 -115.7(2)
S1 Sn1 C15 C10 -14.6(2)
C22 Sn1 C15 C14 -48.96(19)
C21 Sn1 C15 C14 63.89(19)
S1 Sn1 C15 C14 164.99(16)
C21 C16 C17 C18 -0.3(5)
C16 C17 C18 C19 0.3(5)
C17 C18 C19 C20 0.2(5)
C18 C19 C20 C21 -0.7(4)
C17 C16 C21 C20 -0.2(4)
C17 C16 C21 Sn1 -178.3(2)
C19 C20 C21 C16 0.7(4)
C19 C20 C21 Sn1 178.8(2)
C15 Sn1 C21 C16 -26.0(2)
C22 Sn1 C21 C16 94.4(2)
S1 Sn1 C21 C16 -145.3(2)
C15 Sn1 C21 C20 156.05(19)
C22 Sn1 C21 C20 -83.6(2)
S1 Sn1 C21 C20 36.70(19)
C15 Sn1 C22 C23 123.35(18)
C21 Sn1 C22 C23 8.62(19)
S1 Sn1 C22 C23 -91.14(17)
C15 Sn1 C22 C27 -55.87(19)
C21 Sn1 C22 C27 -170.59(17)
S1 Sn1 C22 C27 89.65(18)
C27 C22 C23 C24 -1.5(4)
Sn1 C22 C23 C24 179.3(2)
C22 C23 C24 C25 1.4(4)
C23 C24 C25 C26 0.0(5)
C24 C25 C26 C27 -1.4(4)
C25 C26 C27 C22 1.3(4)
C23 C22 C27 C26 0.1(3)
Sn1 C22 C27 C26 179.32(18)

loop_
_cod_related_entry_id
_cod_related_entry_database
_cod_related_entry_code
1 ChemSpider 24732247
